data_9011209
loop_
_publ_author_name
'Tachez, M.'
'Theobald, F. R.'
'Watson, K. J.'
'Mercier, R.'

_publ_section_title
;Redetermination de la structure du sulfate de vanadyle pentahydrate
 VOSO4*5H2O Locality: synthetic Note: anisoB's from ICSD
;
_journal_name_full 'Acta Crystallographica, Section B'
_journal_page_first 1545
_journal_page_last 1550
_journal_paper_doi 10.1107/S0567740879007093
_journal_volume 35
_journal_year 1979
_chemical_compound_source Synthetic
_chemical_formula_sum 'H10 O10 S V'
_chemical_name_mineral Minasragrite
_space_group_IT_number 14
_symmetry_space_group_name_Hall '-P 2ybc'
_symmetry_space_group_name_H-M 'P 1 21/c 1'
_cell_angle_alpha 90
_cell_angle_beta 110.90
_cell_angle_gamma 90
_cell_formula_units_Z 4
_cell_length_a 6.976
_cell_length_b 9.716
_cell_length_c 12.902
_cell_volume 816.945
_database_code_amcsd 0009674
_exptl_crystal_density_diffrn 2.058
_cod_depositor_comments
;
       Insterting Z value to be consistent with given formula
                                  miguel
;
_cod_original_formula_sum 'V S O10 H10'
_cod_database_code 9011209

loop_
_space_group_symop_operation_xyz
x,y,z
x,1/2-y,1/2+z
-x,1/2+y,1/2-z
-x,-y,-z

loop_
_atom_site_aniso_label
_atom_site_aniso_U_11
_atom_site_aniso_U_22
_atom_site_aniso_U_33
_atom_site_aniso_U_12
_atom_site_aniso_U_13
_atom_site_aniso_U_23
V 0.01119 0.01387 0.01325 0.00160 0.00915 -0.00119
S 0.01334 0.01530 0.01840 0.00545 0.01313 -0.00178
O1 0.02754 0.03395 0.01840 0.00353 0.01313 -0.00119
O2 0.03464 0.01961 0.01693 0.00257 0.01313 0.00415
O3 0.01399 0.01722 0.02944 0.00160 0.01711 -0.01424
O4 0.01936 0.01769 0.04857 -0.00642 0.03621 -0.00831
O5 0.02238 0.03969 0.02797 0.03047 0.02547 0.02076
O6 0.02776 0.01578 0.02944 -0.00738 0.03263 -0.00771
O7 0.04518 0.03826 0.02355 0.04138 0.03581 0.01483
O8 0.01312 0.02248 0.03312 0.00738 0.01512 0.01068
O9 0.02023 0.02009 0.04048 -0.00930 0.02268 -0.01009
O10 0.02388 0.02487 0.02576 -0.00064 0.01313 0.00178

loop_
_atom_site_label
_atom_site_fract_x
_atom_site_fract_y
_atom_site_fract_z
_atom_site_U_iso_or_equiv
V 0.33520 0.22710 0.14750 0.01267
S 0.01730 0.44860 0.17600 0.01545
O1 0.42240 0.20610 0.27780 0.02698
O2 0.24870 0.24770 -0.03180 0.02444
O3 0.06940 0.31940 0.12810 0.01988
O4 0.46050 0.41110 0.13990 0.02685
O5 0.57420 0.12960 0.12630 0.02888
O6 0.17200 0.05270 0.10480 0.02267
O7 0.03910 0.42280 0.29120 0.03407
O8 -0.19470 0.48210 0.10940 0.02305
O9 0.15690 0.55790 0.17060 0.02672
O10 0.72520 0.31410 0.46820 0.02546
H12 0.19400 0.30300 0.42100 0.05066
H22 0.22500 0.17600 0.44500 0.06713
H14 0.39600 0.47300 0.14300 0.04813
H24 0.57700 0.43200 0.13300 0.07219
H15 0.60500 0.15000 0.07600 0.04559
H25 0.67900 0.11100 0.18900 0.07726
H16 0.11100 0.02100 0.14600 0.04939
H26 0.21400 -0.01300 0.07700 0.05066
H110 0.65400 0.27600 0.41600 0.04813
H210 0.82700 0.26200 0.49700 0.06713

loop_
_cod_related_entry_id
_cod_related_entry_database
_cod_related_entry_code
1 AMCSD 0009674
